data_1548182
loop_
_publ_author_name
'Sheng-Qun Su'
'Takashi Kamachi'
'Zi-Shuo Yao'
'You-Gui Huang'
'Yoshihito Shiota'
'Kazunari Yoshizawa'
'Nobuaki Azuma'
'Yuji Miyazaki'
'Motohiro Nakano'
'Goro Maruta'
'Sadamu Takeda'
'Soonchul Kang'
'Shinji Kanegawa'
'Osamu Sato'

_publ_section_title
;
 Assembling an alkyl rotor to access abrupt and reversible crystalline
 deformation of a cobalt(II) complex
;
_journal_name_full 'Nature Communications'
_journal_page_first 8810
_journal_paper_doi 10.1038/ncomms9810
_journal_volume 6
_journal_year 2015
_chemical_formula_moiety 'C16 H17 Co N7 O8'
_chemical_formula_sum 'C16 H17 Co N7 O8'
_chemical_formula_weight 494.30
_space_group_IT_number 14
_symmetry_cell_setting monoclinic
_symmetry_space_group_name_Hall '-P 2ybc'
_symmetry_space_group_name_H-M 'P 1 21/c 1'
_atom_sites_solution_hydrogens geom
_atom_sites_solution_primary direct
_atom_sites_solution_secondary difmap
_cell_angle_alpha 90.00
_cell_angle_beta 100.030(5)
_cell_angle_gamma 90.00
_cell_formula_units_Z 4
_cell_length_a 9.804(4)
_cell_length_b 27.417(10)
_cell_length_c 7.659(3)
_cell_measurement_reflns_used 4582
_cell_measurement_temperature 243(2)
_cell_measurement_theta_max 27.49
_cell_measurement_theta_min 3.07
_cell_volume 2027.2(14)
_computing_structure_refinement 'SHELXL-97 (Sheldrick, 1997)'
_computing_structure_solution 'SHELXS-97 (Sheldrick, 1990)'
_diffrn_ambient_temperature 243(2)
_diffrn_measured_fraction_theta_full 0.985
_diffrn_measured_fraction_theta_max 0.985
_diffrn_measurement_device_type Molybdenum
_diffrn_measurement_method dtprofit.ref
_diffrn_radiation_monochromator graphite
_diffrn_radiation_source 'fine-focus sealed tube'
_diffrn_radiation_type MoK\a
_diffrn_radiation_wavelength 0.71075
_diffrn_reflns_av_R_equivalents 0.0393
_diffrn_reflns_av_sigmaI/netI 0.0461
_diffrn_reflns_limit_h_max 12
_diffrn_reflns_limit_h_min -12
_diffrn_reflns_limit_k_max 35
_diffrn_reflns_limit_k_min -33
_diffrn_reflns_limit_l_max 9
_diffrn_reflns_limit_l_min -8
_diffrn_reflns_number 14242
_diffrn_reflns_theta_full 27.49
_diffrn_reflns_theta_max 27.49
_diffrn_reflns_theta_min 3.07
_exptl_absorpt_coefficient_mu 0.908
_exptl_absorpt_correction_T_max 0.9147
_exptl_absorpt_correction_T_min 0.7723
_exptl_absorpt_correction_type multi-scan
_exptl_crystal_colour purple
_exptl_crystal_density_diffrn 1.620
_exptl_crystal_density_method 'not measured'
_exptl_crystal_description prism
_exptl_crystal_F_000 1012
_exptl_crystal_size_max 0.30
_exptl_crystal_size_mid 0.25
_exptl_crystal_size_min 0.10
_refine_diff_density_max 0.311
_refine_diff_density_min -0.319
_refine_diff_density_rms 0.052
_refine_ls_extinction_method none
_refine_ls_goodness_of_fit_ref 0.972
_refine_ls_hydrogen_treatment mixed
_refine_ls_matrix_type full
_refine_ls_number_parameters 289
_refine_ls_number_reflns 4582
_refine_ls_number_restraints 0
_refine_ls_restrained_S_all 0.972
_refine_ls_R_factor_all 0.0413
_refine_ls_R_factor_gt 0.0321
_refine_ls_shift/su_max 0.002
_refine_ls_shift/su_mean 0.000
_refine_ls_structure_factor_coef Fsqd
_refine_ls_weighting_details 'calc w=1/[\s^2^(Fo^2^)+(0.0497P)^2^+0.0000P] where P=(Fo^2^+2Fc^2^)/3'
_refine_ls_weighting_scheme calc
_refine_ls_wR_factor_gt 0.0842
_refine_ls_wR_factor_ref 0.0873
_reflns_number_gt 3539
_reflns_number_total 4582
_reflns_threshold_expression >2sigma(I)
_cod_data_source_file 8.cif
_cod_data_source_block 8
_cod_depositor_comments
;
The following automatic conversions were performed:

'_symmetry_cell_setting' value 'Monoclinic' changed to 'monoclinic'
according to the built-in table from CIF Core dictionary named
'cif_core.dic' version 2.4.1 from 2010-06-29.

Automatic conversion script
Id: cif_fix_values 5376 2017-05-30 11:51:03Z andrius 
;
_cod_original_cell_volume 2027.1(13)
_cod_original_sg_symbol_H-M P21/c
_cod_database_code 1548182

loop_
_symmetry_equiv_pos_as_xyz
'x, y, z'
'-x, y+1/2, -z+1/2'
'-x, -y, -z'
'x, -y-1/2, z-1/2'

loop_
_atom_site_label
_atom_site_type_symbol
_atom_site_fract_x
_atom_site_fract_y
_atom_site_fract_z
_atom_site_U_iso_or_equiv
_atom_site_adp_type
_atom_site_occupancy
_atom_site_symmetry_multiplicity
_atom_site_calc_flag
_atom_site_refinement_flags
_atom_site_disorder_assembly
_atom_site_disorder_group
Co1 Co 0.36448(2) 0.373725(8) 0.84006(3) 0.02500(9) Uani 1 1 d . . .
C1 C 0.5476(2) 0.46701(7) 0.7445(3) 0.0396(5) Uani 1 1 d . . .
H1A H 0.4919 0.4925 0.7751 0.047 Uiso 1 1 calc R . .
C2 C 0.6722(2) 0.47390(7) 0.6825(3) 0.0437(5) Uani 1 1 d . . .
H2A H 0.7140 0.5038 0.6630 0.052 Uiso 1 1 calc R . .
C3 C 0.7203(2) 0.42857(7) 0.6561(2) 0.0353(4) Uani 1 1 d . . .
H3A H 0.8028 0.4209 0.6154 0.042 Uiso 1 1 calc R . .
C4 C 0.62377(17) 0.34526(6) 0.6964(2) 0.0223(3) Uani 1 1 d . . .
C5 C 0.72609(18) 0.31655(6) 0.6450(2) 0.0264(4) Uani 1 1 d . . .
H5A H 0.8027 0.3303 0.6047 0.032 Uiso 1 1 calc R . .
C6 C 0.70978(17) 0.26625(6) 0.6561(2) 0.0246(3) Uani 1 1 d . . .
C7 C 0.82021(18) 0.23371(6) 0.6073(2) 0.0297(4) Uani 1 1 d . . .
C8 C 0.59486(17) 0.24621(6) 0.7139(2) 0.0242(3) Uani 1 1 d . . .
H8A H 0.5832 0.2123 0.7220 0.029 Uiso 1 1 calc R . .
C9 C 0.49927(17) 0.27858(6) 0.7587(2) 0.0220(3) Uani 1 1 d . . .
C10 C 0.32892(18) 0.21852(6) 0.8455(2) 0.0277(4) Uani 1 1 d . . .
H10A H 0.3725 0.1887 0.8302 0.033 Uiso 1 1 calc R . .
C11 C 0.20487(19) 0.22470(7) 0.8991(2) 0.0314(4) Uani 1 1 d . . .
H11A H 0.1457 0.2002 0.9287 0.038 Uiso 1 1 calc R . .
C12 C 0.18398(18) 0.27521(7) 0.9007(2) 0.0313(4) Uani 1 1 d . . .
H12A H 0.1057 0.2902 0.9328 0.038 Uiso 1 1 calc R . .
C13 C 0.89313(19) 0.15049(7) 0.6060(3) 0.0370(4) Uani 1 1 d . . .
H13A H 0.9824 0.1571 0.6821 0.044 Uiso 1 1 calc R . .
H13B H 0.9065 0.1505 0.4822 0.044 Uiso 1 1 calc R . .
C14 C 0.8367(2) 0.10202(7) 0.6530(3) 0.0375(4) Uani 1 1 d . . .
H14A H 0.7532 0.0943 0.5671 0.045 Uiso 1 1 calc R . .
H14B H 0.8104 0.1043 0.7704 0.045 Uiso 1 1 calc R . .
C15 C 0.9410(3) 0.06113(8) 0.6541(3) 0.0531(6) Uani 1 1 d . . .
H15A H 0.9628 0.0576 0.5346 0.064 Uiso 1 1 calc R . .
H15B H 1.0267 0.0699 0.7341 0.064 Uiso 1 1 calc R . .
C16 C 0.8895(3) 0.01301(9) 0.7119(4) 0.0793(9) Uani 1 1 d . . .
H16A H 0.9605 -0.0116 0.7119 0.095 Uiso 1 1 calc R . .
H16B H 0.8066 0.0035 0.6306 0.095 Uiso 1 1 calc R . .
H16C H 0.8683 0.0162 0.8304 0.095 Uiso 1 1 calc R . .
N1 N 0.51803(15) 0.42016(5) 0.75477(19) 0.0290(3) Uani 1 1 d . . .
N2 N 0.62617(15) 0.39629(5) 0.69994(18) 0.0260(3) Uani 1 1 d . . .
N3 N 0.51258(14) 0.32692(5) 0.75131(17) 0.0223(3) Uani 1 1 d . . .
N4 N 0.37802(14) 0.26392(5) 0.81827(17) 0.0230(3) Uani 1 1 d . . .
N5 N 0.28773(15) 0.29925(5) 0.85164(19) 0.0281(3) Uani 1 1 d . . .
N6 N 0.44038(17) 0.40153(6) 1.1656(2) 0.0364(4) Uani 1 1 d . . .
N7 N 0.12249(17) 0.38473(6) 0.6513(2) 0.0387(4) Uani 1 1 d . . .
O1 O 0.46965(15) 0.36004(4) 1.10786(17) 0.0365(3) Uani 1 1 d . . .
O2 O 0.4764(2) 0.41341(6) 1.31916(18) 0.0665(5) Uani 1 1 d . . .
O3 O 0.37203(16) 0.42935(5) 1.05091(17) 0.0455(4) Uani 1 1 d . . .
O4 O 0.13815(16) 0.38703(5) 0.8175(2) 0.0478(4) Uani 1 1 d . . .
O5 O 0.00813(16) 0.38293(6) 0.5551(2) 0.0646(5) Uani 1 1 d . . .
O6 O 0.23231(14) 0.38410(5) 0.58670(19) 0.0418(3) Uani 1 1 d . . .
O7 O 0.79166(14) 0.18714(5) 0.63334(18) 0.0395(3) Uani 1 1 d . . .
O8 O 0.91936(14) 0.24819(5) 0.55116(19) 0.0446(4) Uani 1 1 d . . .

loop_
_atom_site_aniso_label
_atom_site_aniso_U_11
_atom_site_aniso_U_22
_atom_site_aniso_U_33
_atom_site_aniso_U_23
_atom_site_aniso_U_13
_atom_site_aniso_U_12
Co1 0.02371(14) 0.02203(13) 0.02998(14) -0.00159(9) 0.00670(9) 0.00241(9)
C1 0.0428(12) 0.0215(9) 0.0562(12) -0.0030(8) 0.0135(9) -0.0022(8)
C2 0.0470(13) 0.0247(10) 0.0625(14) -0.0023(8) 0.0186(10) -0.0096(8)
C3 0.0336(11) 0.0317(10) 0.0433(11) -0.0018(8) 0.0142(8) -0.0103(8)
C4 0.0218(8) 0.0230(8) 0.0220(8) -0.0011(6) 0.0039(6) -0.0021(6)
C5 0.0231(9) 0.0286(9) 0.0292(9) -0.0008(6) 0.0092(7) -0.0025(7)
C6 0.0207(8) 0.0282(9) 0.0251(8) -0.0029(6) 0.0048(6) 0.0021(7)
C7 0.0249(9) 0.0326(9) 0.0317(9) -0.0042(7) 0.0054(7) 0.0013(7)
C8 0.0241(9) 0.0221(8) 0.0265(8) -0.0015(6) 0.0047(7) -0.0006(6)
C9 0.0221(8) 0.0235(8) 0.0204(8) -0.0012(6) 0.0034(6) -0.0016(6)
C10 0.0312(10) 0.0226(8) 0.0294(9) 0.0002(6) 0.0057(7) -0.0037(7)
C11 0.0299(10) 0.0334(10) 0.0319(9) 0.0007(7) 0.0087(7) -0.0093(8)
C12 0.0230(9) 0.0365(10) 0.0367(10) -0.0020(7) 0.0111(7) -0.0045(7)
C13 0.0286(10) 0.0340(10) 0.0496(12) -0.0074(8) 0.0097(8) 0.0088(8)
C14 0.0396(11) 0.0340(10) 0.0391(11) -0.0036(8) 0.0069(8) 0.0060(9)
C15 0.0628(16) 0.0367(12) 0.0624(14) -0.0053(10) 0.0179(12) 0.0149(11)
C16 0.111(3) 0.0356(14) 0.096(2) 0.0025(13) 0.0323(18) 0.0162(14)
N1 0.0280(8) 0.0226(7) 0.0373(8) -0.0027(6) 0.0087(6) -0.0002(6)
N2 0.0244(8) 0.0229(7) 0.0314(8) -0.0006(5) 0.0071(6) -0.0029(6)
N3 0.0222(7) 0.0211(7) 0.0241(7) -0.0015(5) 0.0057(5) -0.0017(5)
N4 0.0208(7) 0.0209(7) 0.0282(7) -0.0005(5) 0.0067(6) 0.0002(5)
N5 0.0224(7) 0.0267(8) 0.0368(8) -0.0018(6) 0.0096(6) 0.0009(6)
N6 0.0452(10) 0.0308(8) 0.0331(9) -0.0022(6) 0.0064(7) -0.0018(7)
N7 0.0302(9) 0.0332(9) 0.0516(11) 0.0044(7) 0.0040(8) 0.0033(7)
O1 0.0467(9) 0.0243(6) 0.0384(7) -0.0004(5) 0.0069(6) 0.0054(6)
O2 0.1036(15) 0.0607(11) 0.0303(8) -0.0134(7) -0.0023(8) 0.0053(10)
O3 0.0649(11) 0.0341(8) 0.0367(8) 0.0006(6) 0.0065(7) 0.0168(7)
O4 0.0531(10) 0.0422(8) 0.0507(10) 0.0009(6) 0.0162(7) 0.0151(7)
O5 0.0266(9) 0.0832(13) 0.0783(12) 0.0132(9) -0.0067(8) 0.0012(8)
O6 0.0287(8) 0.0487(8) 0.0473(8) 0.0079(6) 0.0050(6) -0.0002(6)
O7 0.0313(7) 0.0269(7) 0.0646(9) -0.0039(6) 0.0202(6) 0.0051(5)
O8 0.0319(8) 0.0396(8) 0.0690(10) -0.0008(7) 0.0277(7) 0.0022(6)

loop_
_atom_type_symbol
_atom_type_description
_atom_type_scat_dispersion_real
_atom_type_scat_dispersion_imag
_atom_type_scat_source
C C 0.0033 0.0016 'International Tables Vol C Tables 4.2.6.8 and 6.1.1.4'
H H 0.0000 0.0000 'International Tables Vol C Tables 4.2.6.8 and 6.1.1.4'
N N 0.0061 0.0033 'International Tables Vol C Tables 4.2.6.8 and 6.1.1.4'
O O 0.0106 0.0060 'International Tables Vol C Tables 4.2.6.8 and 6.1.1.4'
Co Co 0.3494 0.9721 'International Tables Vol C Tables 4.2.6.8 and 6.1.1.4'

loop_
_geom_angle_atom_site_label_1
_geom_angle_atom_site_label_2
_geom_angle_atom_site_label_3
_geom_angle
_geom_angle_site_symmetry_1
_geom_angle_site_symmetry_3
N3 Co1 O6 97.36(6) . .
N3 Co1 N1 73.10(6) . .
O6 Co1 N1 89.50(6) . .
N3 Co1 O1 87.67(5) . .
O6 Co1 O1 171.57(5) . .
N1 Co1 O1 98.45(6) . .
N3 Co1 N5 73.09(5) . .
O6 Co1 N5 90.15(5) . .
N1 Co1 N5 145.85(5) . .
O1 Co1 N5 84.84(5) . .
N3 Co1 O3 135.09(5) . .
O6 Co1 O3 120.28(6) . .
N1 Co1 O3 82.99(6) . .
O1 Co1 O3 58.50(5) . .
N5 Co1 O3 125.65(6) . .
N3 Co1 O4 142.92(5) . .
O6 Co1 O4 58.25(6) . .
N1 Co1 O4 128.21(6) . .
O1 Co1 O4 113.98(5) . .
N5 Co1 O4 79.08(6) . .
O3 Co1 O4 81.36(6) . .
N1 C1 C2 111.39(17) . .
N1 C1 H1A 124.3 . .
C2 C1 H1A 124.3 . .
C3 C2 C1 105.88(17) . .
C3 C2 H2A 127.1 . .
C1 C2 H2A 127.1 . .
C2 C3 N2 106.89(17) . .
C2 C3 H3A 126.6 . .
N2 C3 H3A 126.6 . .
N3 C4 C5 123.21(15) . .
N3 C4 N2 112.50(14) . .
C5 C4 N2 124.28(15) . .
C4 C5 C6 116.69(15) . .
C4 C5 H5A 121.7 . .
C6 C5 H5A 121.7 . .
C5 C6 C8 121.18(15) . .
C5 C6 C7 118.59(15) . .
C8 C6 C7 120.22(15) . .
O8 C7 O7 125.30(16) . .
O8 C7 C6 123.97(17) . .
O7 C7 C6 110.73(15) . .
C9 C8 C6 116.62(15) . .
C9 C8 H8A 121.7 . .
C6 C8 H8A 121.7 . .
N3 C9 C8 123.65(15) . .
N3 C9 N4 113.13(14) . .
C8 C9 N4 123.22(15) . .
C11 C10 N4 106.88(15) . .
C11 C10 H10A 126.6 . .
N4 C10 H10A 126.6 . .
C10 C11 C12 105.42(15) . .
C10 C11 H11A 127.3 . .
C12 C11 H11A 127.3 . .
N5 C12 C11 111.71(16) . .
N5 C12 H12A 124.1 . .
C11 C12 H12A 124.1 . .
O7 C13 C14 106.64(15) . .
O7 C13 H13A 110.4 . .
C14 C13 H13A 110.4 . .
O7 C13 H13B 110.4 . .
C14 C13 H13B 110.4 . .
H13A C13 H13B 108.6 . .
C13 C14 C15 112.25(17) . .
C13 C14 H14A 109.2 . .
C15 C14 H14A 109.2 . .
C13 C14 H14B 109.2 . .
C15 C14 H14B 109.2 . .
H14A C14 H14B 107.9 . .
C16 C15 C14 112.9(2) . .
C16 C15 H15A 109.0 . .
C14 C15 H15A 109.0 . .
C16 C15 H15B 109.0 . .
C14 C15 H15B 109.0 . .
H15A C15 H15B 107.8 . .
C15 C16 H16A 109.5 . .
C15 C16 H16B 109.5 . .
H16A C16 H16B 109.5 . .
C15 C16 H16C 109.5 . .
H16A C16 H16C 109.5 . .
H16B C16 H16C 109.5 . .
C1 N1 N2 104.85(15) . .
C1 N1 Co1 139.71(13) . .
N2 N1 Co1 115.35(10) . .
C3 N2 N1 110.99(14) . .
C3 N2 C4 130.88(15) . .
N1 N2 C4 118.13(13) . .
C4 N3 C9 118.65(14) . .
C4 N3 Co1 120.82(11) . .
C9 N3 Co1 120.44(11) . .
C10 N4 N5 111.16(14) . .
C10 N4 C9 130.72(14) . .
N5 N4 C9 118.08(13) . .
C12 N5 N4 104.82(14) . .
C12 N5 Co1 140.03(12) . .
N4 N5 Co1 114.60(10) . .
O2 N6 O3 122.80(17) . .
O2 N6 O1 122.18(16) . .
O3 N6 O1 115.02(14) . .
O5 N7 O4 123.09(19) . .
O5 N7 O6 121.07(19) . .
O4 N7 O6 115.84(17) . .
N6 O1 Co1 94.32(10) . .
N6 O3 Co1 92.15(10) . .
N7 O4 Co1 90.84(11) . .
N7 O6 Co1 93.97(11) . .
C7 O7 C13 118.34(15) . .

loop_
_geom_bond_atom_site_label_1
_geom_bond_atom_site_label_2
_geom_bond_distance
_geom_bond_site_symmetry_2
Co1 N3 2.1356(14) .
Co1 O6 2.1563(15) .
Co1 N1 2.1578(15) .
Co1 O1 2.1619(15) .
Co1 N5 2.1833(16) .
Co1 O3 2.2129(14) .
Co1 O4 2.2255(17) .
C1 N1 1.322(2) .
C1 C2 1.399(3) .
C1 H1A 0.9400 .
C2 C3 1.357(3) .
C2 H2A 0.9400 .
C3 N2 1.362(2) .
C3 H3A 0.9400 .
C4 N3 1.333(2) .
C4 C5 1.385(2) .
C4 N2 1.399(2) .
C5 C6 1.392(2) .
C5 H5A 0.9400 .
C6 C8 1.393(2) .
C6 C7 1.500(2) .
C7 O8 1.197(2) .
C7 O7 1.330(2) .
C8 C9 1.377(2) .
C8 H8A 0.9400 .
C9 N3 1.3337(19) .
C9 N4 1.404(2) .
C10 C11 1.360(2) .
C10 N4 1.364(2) .
C10 H10A 0.9400 .
C11 C12 1.400(3) .
C11 H11A 0.9400 .
C12 N5 1.320(2) .
C12 H12A 0.9400 .
C13 O7 1.454(2) .
C13 C14 1.507(3) .
C13 H13A 0.9800 .
C13 H13B 0.9800 .
C14 C15 1.516(3) .
C14 H14A 0.9800 .
C14 H14B 0.9800 .
C15 C16 1.506(3) .
C15 H15A 0.9800 .
C15 H15B 0.9800 .
C16 H16A 0.9700 .
C16 H16B 0.9700 .
C16 H16C 0.9700 .
N1 N2 1.373(2) .
N4 N5 1.3659(18) .
N6 O2 1.2124(19) .
N6 O3 1.2635(19) .
N6 O1 1.2711(19) .
N7 O5 1.230(2) .
N7 O4 1.257(2) .
N7 O6 1.261(2) .

loop_
_geom_torsion_atom_site_label_1
_geom_torsion_atom_site_label_2
_geom_torsion_atom_site_label_3
_geom_torsion_atom_site_label_4
_geom_torsion
_geom_torsion_site_symmetry_1
_geom_torsion_site_symmetry_2
_geom_torsion_site_symmetry_3
_geom_torsion_site_symmetry_4
N1 C1 C2 C3 -0.7(2) . . . .
C1 C2 C3 N2 0.5(2) . . . .
N3 C4 C5 C6 -1.2(2) . . . .
N2 C4 C5 C6 177.55(14) . . . .
C4 C5 C6 C8 0.8(2) . . . .
C4 C5 C6 C7 -178.13(14) . . . .
C5 C6 C7 O8 -3.6(3) . . . .
C8 C6 C7 O8 177.46(17) . . . .
C5 C6 C7 O7 177.03(14) . . . .
C8 C6 C7 O7 -1.9(2) . . . .
C5 C6 C8 C9 0.1(2) . . . .
C7 C6 C8 C9 179.05(15) . . . .
C6 C8 C9 N3 -0.8(2) . . . .
C6 C8 C9 N4 179.68(14) . . . .
N4 C10 C11 C12 0.32(19) . . . .
C10 C11 C12 N5 0.0(2) . . . .
O7 C13 C14 C15 -172.37(16) . . . .
C13 C14 C15 C16 176.39(19) . . . .
C2 C1 N1 N2 0.6(2) . . . .
C2 C1 N1 Co1 176.57(14) . . . .
N3 Co1 N1 C1 -178.5(2) . . . .
O6 Co1 N1 C1 83.7(2) . . . .
O1 Co1 N1 C1 -93.5(2) . . . .
N5 Co1 N1 C1 173.19(18) . . . .
O3 Co1 N1 C1 -36.9(2) . . . .
O4 Co1 N1 C1 36.2(2) . . . .
N3 Co1 N1 N2 -2.76(10) . . . .
O6 Co1 N1 N2 -100.61(11) . . . .
O1 Co1 N1 N2 82.19(11) . . . .
N5 Co1 N1 N2 -11.08(17) . . . .
O3 Co1 N1 N2 138.78(12) . . . .
O4 Co1 N1 N2 -148.04(10) . . . .
C2 C3 N2 N1 -0.2(2) . . . .
C2 C3 N2 C4 179.47(16) . . . .
C1 N1 N2 C3 -0.24(19) . . . .
Co1 N1 N2 C3 -177.38(11) . . . .
C1 N1 N2 C4 -179.94(14) . . . .
Co1 N1 N2 C4 2.92(17) . . . .
N3 C4 N2 C3 179.59(16) . . . .
C5 C4 N2 C3 0.7(3) . . . .
N3 C4 N2 N1 -0.79(19) . . . .
C5 C4 N2 N1 -179.63(15) . . . .
C5 C4 N3 C9 0.5(2) . . . .
N2 C4 N3 C9 -178.34(13) . . . .
C5 C4 N3 Co1 177.02(12) . . . .
N2 C4 N3 Co1 -1.84(17) . . . .
C8 C9 N3 C4 0.5(2) . . . .
N4 C9 N3 C4 -179.93(13) . . . .
C8 C9 N3 Co1 -175.97(12) . . . .
N4 C9 N3 Co1 3.56(18) . . . .
O6 Co1 N3 C4 89.78(12) . . . .
N1 Co1 N3 C4 2.56(12) . . . .
O1 Co1 N3 C4 -97.00(12) . . . .
N5 Co1 N3 C4 177.69(13) . . . .
O3 Co1 N3 C4 -58.40(14) . . . .
O4 Co1 N3 C4 134.63(12) . . . .
O6 Co1 N3 C9 -93.78(12) . . . .
N1 Co1 N3 C9 178.99(13) . . . .
O1 Co1 N3 C9 79.43(12) . . . .
N5 Co1 N3 C9 -5.87(11) . . . .
O3 Co1 N3 C9 118.03(12) . . . .
O4 Co1 N3 C9 -48.93(16) . . . .
C11 C10 N4 N5 -0.51(18) . . . .
C11 C10 N4 C9 -178.31(16) . . . .
N3 C9 N4 C10 -179.10(14) . . . .
C8 C9 N4 C10 0.4(3) . . . .
N3 C9 N4 N5 3.2(2) . . . .
C8 C9 N4 N5 -177.25(14) . . . .
C11 C12 N5 N4 -0.28(19) . . . .
C11 C12 N5 Co1 -170.78(13) . . . .
C10 N4 N5 C12 0.49(17) . . . .
C9 N4 N5 C12 178.60(14) . . . .
C10 N4 N5 Co1 173.79(10) . . . .
C9 N4 N5 Co1 -8.10(17) . . . .
N3 Co1 N5 C12 177.0(2) . . . .
O6 Co1 N5 C12 -85.36(19) . . . .
N1 Co1 N5 C12 -174.69(17) . . . .
O1 Co1 N5 C12 87.86(19) . . . .
O3 Co1 N5 C12 43.1(2) . . . .
O4 Co1 N5 C12 -27.80(19) . . . .
N3 Co1 N5 N4 7.10(10) . . . .
O6 Co1 N5 N4 104.75(11) . . . .
N1 Co1 N5 N4 15.42(16) . . . .
O1 Co1 N5 N4 -82.03(11) . . . .
O3 Co1 N5 N4 -126.76(10) . . . .
O4 Co1 N5 N4 162.31(11) . . . .
O2 N6 O1 Co1 179.36(17) . . . .
O3 N6 O1 Co1 -1.02(17) . . . .
N3 Co1 O1 N6 149.51(11) . . . .
O6 Co1 O1 N6 -83.6(4) . . . .
N1 Co1 O1 N6 76.98(11) . . . .
N5 Co1 O1 N6 -137.26(11) . . . .
O3 Co1 O1 N6 0.62(10) . . . .
O4 Co1 O1 N6 -61.64(12) . . . .
O2 N6 O3 Co1 -179.39(18) . . . .
O1 N6 O3 Co1 1.00(16) . . . .
N3 Co1 O3 N6 -47.60(14) . . . .
O6 Co1 O3 N6 169.66(10) . . . .
N1 Co1 O3 N6 -105.04(12) . . . .
O1 Co1 O3 N6 -0.62(10) . . . .
N5 Co1 O3 N6 54.66(13) . . . .
O4 Co1 O3 N6 124.49(12) . . . .
O5 N7 O4 Co1 169.63(17) . . . .
O6 N7 O4 Co1 -10.01(16) . . . .
N3 Co1 O4 N7 -49.16(14) . . . .
O6 Co1 O4 N7 6.17(10) . . . .
N1 Co1 O4 N7 66.17(12) . . . .
O1 Co1 O4 N7 -170.14(10) . . . .
N5 Co1 O4 N7 -90.86(11) . . . .
O3 Co1 O4 N7 140.11(11) . . . .
O5 N7 O6 Co1 -169.29(16) . . . .
O4 N7 O6 Co1 10.35(16) . . . .
N3 Co1 O6 N7 143.83(11) . . . .
N1 Co1 O6 N7 -143.29(11) . . . .
O1 Co1 O6 N7 17.5(4) . . . .
N5 Co1 O6 N7 70.86(11) . . . .
O3 Co1 O6 N7 -61.71(12) . . . .
O4 Co1 O6 N7 -6.17(10) . . . .
O8 C7 O7 C13 5.3(3) . . . .
C6 C7 O7 C13 -175.30(14) . . . .
C14 C13 O7 C7 177.40(15) . . . .
